data_7242701
loop_
_publ_author_name
'Miao, Le-Ping'
'Qi, Qi'
'Han, Xiang-Bin'
'Zhang, Wen'

_publ_section_title
;
 DCM self-trapping by the host deformation in flexible host--guest
 molecules
;
_journal_issue 23
_journal_name_full CrystEngComm
_journal_page_first 4136
_journal_page_last 4142
_journal_paper_doi 10.1039/D1CE00301A
_journal_volume 23
_journal_year 2021
_chemical_formula_moiety 'C36 H30 Ir N3 O2'
_chemical_formula_sum 'C36 H30 Ir N3 O2'
_chemical_formula_weight 728.83
_chemical_name_systematic Rac-pq-DL-pca
_chemical_properties_physical Photo-sensitive
_space_group_crystal_system triclinic
_space_group_IT_number 2
_space_group_name_Hall '-P 1'
_space_group_name_H-M_alt 'P -1'
_atom_sites_solution_hydrogens geom
_atom_sites_solution_primary dual
_audit_block_doi 10.5517/ccdc.csd.cc26wt31
_audit_creation_date 2020-11-16
_audit_creation_method
;
Olex2 1.2
(compiled 2018.05.29 svn.r3508 for OlexSys, GUI svn.r5506)
;
_audit_update_record
;
2020-12-26 deposited with the CCDC.	2021-04-23 downloaded from the CCDC.
;
_cell_angle_alpha 79.265(4)
_cell_angle_beta 87.618(4)
_cell_angle_gamma 83.077(5)
_cell_formula_units_Z 2
_cell_length_a 9.5848(6)
_cell_length_b 11.2130(6)
_cell_length_c 15.3359(6)
_cell_measurement_reflns_used 2062
_cell_measurement_temperature 293(2)
_cell_measurement_theta_max 61.0900
_cell_measurement_theta_min 4.0360
_cell_volume 1607.26(15)
_computing_cell_refinement
;
CrysAlisPro, Agilent Technologies,
Version 1.171.36.28 (release 01-02-2013 CrysAlis171 .NET)
(compiled Feb  1 2013,16:14:44)
;
_computing_data_collection
;
CrysAlisPro, Agilent Technologies,
Version 1.171.36.28 (release 01-02-2013 CrysAlis171 .NET)
(compiled Feb  1 2013,16:14:44)
;
_computing_data_reduction
;
CrysAlisPro, Agilent Technologies,
Version 1.171.36.28 (release 01-02-2013 CrysAlis171 .NET)
(compiled Feb  1 2013,16:14:44)
;
_computing_molecular_graphics 'Olex2 (Dolomanov et al., 2009)'
_computing_publication_material 'Olex2 (Dolomanov et al., 2009)'
_computing_structure_refinement 'ShelXL (Sheldrick, 2015)'
_computing_structure_solution 'ShelXT (Sheldrick, 2015)'
_diffrn_ambient_temperature 293(2)
_diffrn_detector_area_resol_mean 16.0855
_diffrn_measured_fraction_theta_full 0.982
_diffrn_measured_fraction_theta_max 0.982
_diffrn_measurement_details
;
#__ type_ start__ end____ width___ exp.time_
  1 omega  -74.00  -17.00   1.0000    5.0000
omega____ theta____ kappa____ phi______ frames
    -        0.0000  -77.0000    0.0000 57

#__ type_ start__ end____ width___ exp.time_
  2 omega  -13.00   40.00   1.0000    5.0000
omega____ theta____ kappa____ phi______ frames
    -        0.0000  -77.0000    0.0000 53

#__ type_ start__ end____ width___ exp.time_
  3 omega    2.00   56.00   1.0000    5.0000
omega____ theta____ kappa____ phi______ frames
    -        0.0000   57.0000  120.0000 54

#__ type_ start__ end____ width___ exp.time_
  4 omega -114.00  -38.00   1.0000   20.0000
omega____ theta____ kappa____ phi______ frames
    -      -51.2500  125.0000    0.0000 76

#__ type_ start__ end____ width___ exp.time_
  5 omega -117.00  -92.00   1.0000   20.0000
omega____ theta____ kappa____ phi______ frames
    -      -51.2500  125.0000  -90.0000 25

#__ type_ start__ end____ width___ exp.time_
  6 omega  -72.00  -40.00   1.0000   20.0000
omega____ theta____ kappa____ phi______ frames
    -      -51.2500  125.0000  -90.0000 32

#__ type_ start__ end____ width___ exp.time_
  7 omega  -30.00   64.00   1.0000   20.0000
omega____ theta____ kappa____ phi______ frames
    -       51.2500  -30.0000 -120.0000 94

#__ type_ start__ end____ width___ exp.time_
  8 omega   90.00  129.00   1.0000   20.0000
omega____ theta____ kappa____ phi______ frames
    -       51.2500  125.0000  120.0000 39

#__ type_ start__ end____ width___ exp.time_
  9 omega   19.00  128.00   1.0000   20.0000
omega____ theta____ kappa____ phi______ frames
    -       51.2500   45.0000 -150.0000 109

#__ type_ start__ end____ width___ exp.time_
 10 omega    3.00   68.00   1.0000   20.0000
omega____ theta____ kappa____ phi______ frames
    -       51.2500  -30.0000  -30.0000 65

#__ type_ start__ end____ width___ exp.time_
 11 omega   74.00  127.00   1.0000   20.0000
omega____ theta____ kappa____ phi______ frames
    -       51.2500  125.0000 -120.0000 53

#__ type_ start__ end____ width___ exp.time_
 12 omega   96.00  129.00   1.0000   20.0000
omega____ theta____ kappa____ phi______ frames
    -       51.2500  125.0000    0.0000 33

#__ type_ start__ end____ width___ exp.time_
 13 omega   83.00  128.00   1.0000   20.0000
omega____ theta____ kappa____ phi______ frames
    -       51.2500  125.0000 -150.0000 45

#__ type_ start__ end____ width___ exp.time_
 14 omega  -30.00    2.00   1.0000   20.0000
omega____ theta____ kappa____ phi______ frames
    -       51.2500  -30.0000  -30.0000 32

#__ type_ start__ end____ width___ exp.time_
 15 omega  -61.00  -30.00   1.0000    8.0000
omega____ theta____ kappa____ phi______ frames
    -      -94.0000   50.0000 -180.0000 31

#__ type_ start__ end____ width___ exp.time_
 16 omega -175.00 -131.00   1.0000    8.0000
omega____ theta____ kappa____ phi______ frames
    -      -94.0000 -104.0000   90.0000 44

#__ type_ start__ end____ width___ exp.time_
 17 omega  -83.00  -55.00   1.0000    8.0000
omega____ theta____ kappa____ phi______ frames
    -      -94.0000    0.0000   90.0000 28

#__ type_ start__ end____ width___ exp.time_
 18 omega -122.00  -27.00   1.0000    8.0000
omega____ theta____ kappa____ phi______ frames
    -      -94.0000  138.0000 -150.0000 95

#__ type_ start__ end____ width___ exp.time_
 19 omega   76.00  103.00   1.0000    8.0000
omega____ theta____ kappa____ phi______ frames
    -      102.5000  -91.0000  -60.0000 27

#__ type_ start__ end____ width___ exp.time_
 20 omega   30.00   72.00   1.0000    8.0000
omega____ theta____ kappa____ phi______ frames
    -      102.5000  -63.0000 -150.0000 42

#__ type_ start__ end____ width___ exp.time_
 21 omega  138.00  163.00   1.0000    8.0000
omega____ theta____ kappa____ phi______ frames
    -      102.5000  138.0000  -30.0000 25

#__ type_ start__ end____ width___ exp.time_
 22 omega   24.00   62.00   1.0000    8.0000
omega____ theta____ kappa____ phi______ frames
    -      102.5000  -37.0000   30.0000 38

#__ type_ start__ end____ width___ exp.time_
 23 omega   81.00  135.00   1.0000    8.0000
omega____ theta____ kappa____ phi______ frames
    -      102.5000  104.0000   30.0000 54

#__ type_ start__ end____ width___ exp.time_
 24 omega   31.00   57.00   1.0000    8.0000
omega____ theta____ kappa____ phi______ frames
    -      102.5000   25.0000 -180.0000 26

#__ type_ start__ end____ width___ exp.time_
 25 omega  153.00  178.00   1.0000    8.0000
omega____ theta____ kappa____ phi______ frames
    -      102.5000  104.0000   30.0000 25

#__ type_ start__ end____ width___ exp.time_
 26 omega  136.00  170.00   1.0000    8.0000
omega____ theta____ kappa____ phi______ frames
    -      102.5000  -12.0000  -30.0000 34

#__ type_ start__ end____ width___ exp.time_
 27 omega   29.00   61.00   1.0000    8.0000
omega____ theta____ kappa____ phi______ frames
    -      102.5000  -37.0000  -60.0000 32

#__ type_ start__ end____ width___ exp.time_
 28 omega   66.00   93.00   1.0000    8.0000
omega____ theta____ kappa____ phi______ frames
    -      102.5000  -63.0000  -90.0000 27

#__ type_ start__ end____ width___ exp.time_
 29 omega   44.00   71.00   1.0000    8.0000
omega____ theta____ kappa____ phi______ frames
    -      102.5000  -91.0000  150.0000 27

#__ type_ start__ end____ width___ exp.time_
 30 omega   84.00  138.00   1.0000    8.0000
omega____ theta____ kappa____ phi______ frames
    -      102.5000  104.0000    0.0000 54

#__ type_ start__ end____ width___ exp.time_
 31 omega  124.00  172.00   1.0000    8.0000
omega____ theta____ kappa____ phi______ frames
    -      102.5000  -25.0000   60.0000 48

#__ type_ start__ end____ width___ exp.time_
 32 omega   21.00   51.00   1.0000    8.0000
omega____ theta____ kappa____ phi______ frames
    -      102.5000  -90.0000  -32.5675 30

#__ type_ start__ end____ width___ exp.time_
 33 omega   67.00   94.00   1.0000    8.0000
omega____ theta____ kappa____ phi______ frames
    -      102.5000  138.0000  150.0000 27

#__ type_ start__ end____ width___ exp.time_
 34 omega   68.00   95.00   1.0000    8.0000
omega____ theta____ kappa____ phi______ frames
    -      102.5000  -63.0000   60.0000 27

#__ type_ start__ end____ width___ exp.time_
 35 omega   36.00   67.00   1.0000    8.0000
omega____ theta____ kappa____ phi______ frames
    -      102.5000  -37.0000   60.0000 31

#__ type_ start__ end____ width___ exp.time_
 36 omega   71.00  110.00   1.0000    8.0000
omega____ theta____ kappa____ phi______ frames
    -      102.5000   50.0000  -30.0000 39

#__ type_ start__ end____ width___ exp.time_
 37 omega   42.00   82.00   1.0000    8.0000
omega____ theta____ kappa____ phi______ frames
    -      102.5000  -50.0000  -60.0000 40

#__ type_ start__ end____ width___ exp.time_
 38 omega   77.00  144.00   1.0000    8.0000
omega____ theta____ kappa____ phi______ frames
    -      102.5000  -91.0000 -150.0000 67

#__ type_ start__ end____ width___ exp.time_
 39 omega   34.00   84.00   1.0000    8.0000
omega____ theta____ kappa____ phi______ frames
    -      102.5000  -51.0000 -114.7396 50

#__ type_ start__ end____ width___ exp.time_
 40 omega   28.00   55.00   1.0000    8.0000
omega____ theta____ kappa____ phi______ frames
    -      102.5000  -91.0000 -150.0000 27

#__ type_ start__ end____ width___ exp.time_
 41 omega   71.00   96.00   1.0000    8.0000
omega____ theta____ kappa____ phi______ frames
    -      102.5000  -91.0000  -90.0000 25

#__ type_ start__ end____ width___ exp.time_
 42 omega  119.00  171.00   1.0000    8.0000
omega____ theta____ kappa____ phi______ frames
    -      102.5000   50.0000  -30.0000 52

#__ type_ start__ end____ width___ exp.time_
 43 omega   23.00   48.00   1.0000    8.0000
omega____ theta____ kappa____ phi______ frames
    -      102.5000  -91.0000  -90.0000 25

#__ type_ start__ end____ width___ exp.time_
 44 omega   98.00  123.00   1.0000    8.0000
omega____ theta____ kappa____ phi______ frames
    -      102.5000  -63.0000   60.0000 25

#__ type_ start__ end____ width___ exp.time_
 45 omega   27.00   83.00   1.0000    8.0000
omega____ theta____ kappa____ phi______ frames
    -      102.5000  -50.0000    0.0000 56

#__ type_ start__ end____ width___ exp.time_
 46 omega  131.00  163.00   1.0000    8.0000
omega____ theta____ kappa____ phi______ frames
    -      102.5000  138.0000  150.0000 32

#__ type_ start__ end____ width___ exp.time_
 47 omega  120.00  145.00   1.0000    8.0000
omega____ theta____ kappa____ phi______ frames
    -      102.5000  -91.0000   90.0000 25

#__ type_ start__ end____ width___ exp.time_
 48 omega   93.00  166.00   1.0000    8.0000
omega____ theta____ kappa____ phi______ frames
    -      102.5000   25.0000 -180.0000 73

#__ type_ start__ end____ width___ exp.time_
 49 omega   56.00   81.00   1.0000    8.0000
omega____ theta____ kappa____ phi______ frames
    -      102.5000  -91.0000 -180.0000 25

#__ type_ start__ end____ width___ exp.time_
 50 omega   26.00   58.00   1.0000    8.0000
omega____ theta____ kappa____ phi______ frames
    -      102.5000  -37.0000  -90.0000 32

#__ type_ start__ end____ width___ exp.time_
 51 omega  118.00  176.00   1.0000    8.0000
omega____ theta____ kappa____ phi______ frames
    -      102.5000   63.0000  -90.0000 58

#__ type_ start__ end____ width___ exp.time_
 52 omega   78.00  121.00   1.0000    8.0000
omega____ theta____ kappa____ phi______ frames
    -      102.5000  -12.0000  -30.0000 43

#__ type_ start__ end____ width___ exp.time_
 53 omega   82.00  112.00   1.0000    8.0000
omega____ theta____ kappa____ phi______ frames
    -      102.5000  -91.0000   90.0000 30

#__ type_ start__ end____ width___ exp.time_
 54 omega  128.00  156.00   1.0000    8.0000
omega____ theta____ kappa____ phi______ frames
    -      102.5000  138.0000 -150.0000 28

#__ type_ start__ end____ width___ exp.time_
 55 omega   40.00   82.00   1.0000    8.0000
omega____ theta____ kappa____ phi______ frames
    -      102.5000  -50.0000  -30.0000 42

#__ type_ start__ end____ width___ exp.time_
 56 omega   30.00   57.00   1.0000    8.0000
omega____ theta____ kappa____ phi______ frames
    -      102.5000  -37.0000  120.0000 27

#__ type_ start__ end____ width___ exp.time_
 57 omega  128.00  174.00   1.0000    8.0000
omega____ theta____ kappa____ phi______ frames
    -      102.5000  -25.0000  120.0000 46

#__ type_ start__ end____ width___ exp.time_
 58 omega   29.00   54.00   1.0000    8.0000
omega____ theta____ kappa____ phi______ frames
    -      102.5000  -37.0000  -30.0000 25

#__ type_ start__ end____ width___ exp.time_
 59 omega   95.00  130.00   1.0000    8.0000
omega____ theta____ kappa____ phi______ frames
    -      102.5000  -90.0000  -32.5675 35

#__ type_ start__ end____ width___ exp.time_
 60 omega   62.00  127.00   1.0000    8.0000
omega____ theta____ kappa____ phi______ frames
    -      102.5000  -93.0000    9.1208 65

#__ type_ start__ end____ width___ exp.time_
 61 omega   96.00  123.00   1.0000    8.0000
omega____ theta____ kappa____ phi______ frames
    -      102.5000  -91.0000  150.0000 27

#__ type_ start__ end____ width___ exp.time_
 62 omega   24.00   51.00   1.0000    8.0000
omega____ theta____ kappa____ phi______ frames
    -      102.5000  -93.0000    9.1208 27
;
_diffrn_measurement_device_type 'Xcalibur, Sapphire3, Gemini ultra'
_diffrn_measurement_method '\w scans'
_diffrn_orient_matrix_UB_11 0.1239648000
_diffrn_orient_matrix_UB_12 0.0394345000
_diffrn_orient_matrix_UB_13 0.0442527000
_diffrn_orient_matrix_UB_21 0.0502289000
_diffrn_orient_matrix_UB_22 -0.1348953000
_diffrn_orient_matrix_UB_23 0.0374475000
_diffrn_orient_matrix_UB_31 0.0912946000
_diffrn_orient_matrix_UB_32 -0.0080207000
_diffrn_orient_matrix_UB_33 -0.0842446000
_diffrn_radiation_monochromator mirror
_diffrn_radiation_type CuK\a
_diffrn_radiation_wavelength 1.54184
_diffrn_reflns_av_R_equivalents 0.0649
_diffrn_reflns_av_unetI/netI 0.0621
_diffrn_reflns_Laue_measured_fraction_full 0.982
_diffrn_reflns_Laue_measured_fraction_max 0.982
_diffrn_reflns_limit_h_max 11
_diffrn_reflns_limit_h_min -10
_diffrn_reflns_limit_k_max 13
_diffrn_reflns_limit_k_min -13
_diffrn_reflns_limit_l_max 15
_diffrn_reflns_limit_l_min -17
_diffrn_reflns_number 12969
_diffrn_reflns_point_group_measured_fraction_full 0.982
_diffrn_reflns_point_group_measured_fraction_max 0.982
_diffrn_reflns_theta_full 65.015
_diffrn_reflns_theta_max 65.015
_diffrn_reflns_theta_min 4.039
_diffrn_source 'Enhance Ultra (Cu) X-ray Source'
_exptl_absorpt_coefficient_mu 8.310
_exptl_absorpt_correction_T_max 1.00000
_exptl_absorpt_correction_T_min 0.61075
_exptl_absorpt_correction_type multi-scan
_exptl_absorpt_process_details
;
CrysAlisPro, Agilent Technologies,
Version 1.171.36.28 (release 01-02-2013 CrysAlis171 .NET)
(compiled Feb  1 2013,16:14:44)
Empirical absorption correction using spherical harmonics,
 implemented in SCALE3 ABSPACK scaling algorithm.
;
_exptl_crystal_colour red
_exptl_crystal_density_diffrn 1.506
_exptl_crystal_description block
_exptl_crystal_F_000 720
_exptl_crystal_recrystallization_method 'Vapour deposition'
_refine_diff_density_max 2.155
_refine_diff_density_min -2.835
_refine_diff_density_rms 0.171
_refine_ls_extinction_method none
_refine_ls_goodness_of_fit_ref 1.186
_refine_ls_hydrogen_treatment constr
_refine_ls_matrix_type full
_refine_ls_number_parameters 343
_refine_ls_number_reflns 5387
_refine_ls_number_restraints 0
_refine_ls_restrained_S_all 1.186
_refine_ls_R_factor_all 0.0659
_refine_ls_R_factor_gt 0.0532
_refine_ls_shift/su_max 0.001
_refine_ls_shift/su_mean 0.000
_refine_ls_structure_factor_coef Fsqd
_refine_ls_weighting_details 'w=1/[\s^2^(Fo^2^)+(0.0656P)^2^+5.8879P] where P=(Fo^2^+2Fc^2^)/3'
_refine_ls_weighting_scheme calc
_refine_ls_wR_factor_gt 0.1317
_refine_ls_wR_factor_ref 0.1622
_reflns_Friedel_coverage 0.000
_reflns_number_gt 4628
_reflns_number_total 5387
_reflns_threshold_expression 'I > 2\s(I)'
_cod_data_source_file d1ce00301a2.cif
_cod_data_source_block exp_22244
_cod_depositor_comments 'Adding full bibliography for 7242699--7242712.cif.'
_cod_database_code 7242701
_shelx_shelxl_version_number 2014/7
_shelx_space_group_comment
;
The symmetry employed for this shelxl refinement is uniquely defined
by the following loop, which should always be used as a source of
symmetry information in preference to the above space-group names.
They are only intended as comments.
;
_reflns_odcompleteness_completeness 82.14
_reflns_odcompleteness_iscentric 1
_reflns_odcompleteness_theta 74.33
_olex2_refinement_description
;
1. Fixed Uiso
 At 1.2 times of:
  All C(H) groups, All C(H,H) groups, All N(H) groups
2.a Ternary CH refined with riding coordinates:
 N3(H3), C32(H32)
2.b Secondary CH2 refined with riding coordinates:
 C33(H33A,H33B), C34(H34A,H34B), C35(H35A,H35B), C36(H36B,H36A)
2.c Aromatic/amide H refined with riding coordinates:
 C5(H5), C4(H4), C3(H3A), C2(H2), C8(H8), C9(H9), C12(H12), C13(H13), C14(H14),
  C15(H15), C17(H17), C18(H18), C19(H19), C20(H20), C23(H23), C24(H24),
 C27(H27), C28(H28), C29(H29), C30(H30)
2.d Fitted hexagon refined as free rotating group:
 C6(C5,C4,C3,C2,C1), C10(C11,C12,C13,C14,C15), C25(C26,C27,C28,C29,C30)
;
_olex2_submission_special_instructions 'No special instructions were received'

loop_
_space_group_symop_operation_xyz
'x, y, z'
'-x, -y, -z'

loop_
_atom_site_label
_atom_site_type_symbol
_atom_site_fract_x
_atom_site_fract_y
_atom_site_fract_z
_atom_site_U_iso_or_equiv
_atom_site_adp_type
_atom_site_occupancy
_atom_site_site_symmetry_order
_atom_site_calc_flag
_atom_site_refinement_flags_posn
_atom_site_refinement_flags_adp
_atom_site_refinement_flags_occupancy
_atom_site_disorder_assembly
_atom_site_disorder_group
Ir1 Ir 0.36544(4) 0.67749(4) 0.74373(2) 0.04747(17) Uani 1 1 d . . . . .
O1 O 0.2248(7) 0.8483(6) 0.7246(4) 0.0552(16) Uani 1 1 d . . . . .
O2 O 0.0317(9) 0.9481(8) 0.6575(6) 0.091(3) Uani 1 1 d . . . . .
N1 N 0.2320(8) 0.5526(8) 0.7997(6) 0.056(2) Uani 1 1 d . . . . .
N2 N 0.5126(8) 0.7910(7) 0.6959(6) 0.0529(19) Uani 1 1 d . . . . .
N3 N 0.2585(8) 0.6891(8) 0.6144(5) 0.055(2) Uani 1 1 d . . . . .
H3 H 0.3062 0.7446 0.5691 0.066 Uiso 1 1 calc R . . . .
C6 C 0.4238(5) 0.4183(6) 0.7614(4) 0.050(2) Uani 1 1 d . . . . .
C5 C 0.4975(7) 0.3047(5) 0.7578(4) 0.058(3) Uani 1 1 d G . . . .
H5 H 0.4504 0.2355 0.7666 0.070 Uiso 1 1 calc R . . . .
C4 C 0.6416(7) 0.2945(5) 0.7410(5) 0.068(3) Uani 1 1 d G . . . .
H4 H 0.6910 0.2185 0.7385 0.081 Uiso 1 1 calc R . . . .
C3 C 0.7121(5) 0.3979(6) 0.7278(5) 0.068(3) Uani 1 1 d G . . . .
H3A H 0.8085 0.3911 0.7165 0.081 Uiso 1 1 calc R . . . .
C2 C 0.6384(6) 0.5116(5) 0.7314(5) 0.060(3) Uani 1 1 d G . . . .
H2 H 0.6855 0.5808 0.7226 0.072 Uiso 1 1 calc R . . . .
C1 C 0.4942(6) 0.5218(4) 0.7482(4) 0.051(2) Uani 1 1 d G . . . .
C7 C 0.2780(10) 0.4344(9) 0.7935(6) 0.050(2) Uani 1 1 d . . . . .
C8 C 0.1941(12) 0.3414(10) 0.8145(8) 0.068(3) Uani 1 1 d . . . . .
H8 H 0.2291 0.2634 0.8059 0.082 Uiso 1 1 calc R . . . .
C9 C 0.0628(13) 0.3605(11) 0.8472(8) 0.070(3) Uani 1 1 d . . . . .
H9 H 0.0062 0.2973 0.8591 0.085 Uiso 1 1 calc R . . . .
C10 C 0.0111(7) 0.4805(5) 0.8636(5) 0.060(3) Uani 1 1 d . . . . .
C11 C 0.0984(6) 0.5726(6) 0.8427(4) 0.052(2) Uani 1 1 d G . . . .
C12 C 0.0554(7) 0.6877(5) 0.8623(5) 0.061(3) Uani 1 1 d G . . . .
H12 H 0.1139 0.7492 0.8484 0.073 Uiso 1 1 calc R . . . .
C13 C -0.0750(8) 0.7107(6) 0.9028(5) 0.080(3) Uani 1 1 d G . . . .
H13 H -0.1038 0.7877 0.9159 0.096 Uiso 1 1 calc R . . . .
C14 C -0.1624(6) 0.6187(8) 0.9237(5) 0.083(4) Uani 1 1 d G . . . .
H14 H -0.2496 0.6341 0.9508 0.099 Uiso 1 1 calc R . . . .
C15 C -0.1194(7) 0.5036(7) 0.9041(5) 0.078(4) Uani 1 1 d G . . . .
H15 H -0.1778 0.4420 0.9181 0.093 Uiso 1 1 calc R . . . .
C16 C 0.4325(10) 0.7055(9) 0.8598(6) 0.050(2) Uani 1 1 d . . . . .
C17 C 0.4066(12) 0.6485(11) 0.9440(7) 0.064(3) Uani 1 1 d . . . . .
H17 H 0.3601 0.5790 0.9532 0.077 Uiso 1 1 calc R . . . .
C18 C 0.4484(11) 0.6920(11) 1.0164(7) 0.067(3) Uani 1 1 d . . . . .
H18 H 0.4289 0.6515 1.0734 0.080 Uiso 1 1 calc R . . . .
C19 C 0.5187(13) 0.7949(13) 1.0052(8) 0.075(3) Uani 1 1 d . . . . .
H19 H 0.5443 0.8244 1.0543 0.090 Uiso 1 1 calc R . . . .
C20 C 0.5505(12) 0.8536(11) 0.9203(8) 0.068(3) Uani 1 1 d . . . . .
H20 H 0.5971 0.9230 0.9125 0.081 Uiso 1 1 calc R . . . .
C21 C 0.5125(11) 0.8085(10) 0.8456(7) 0.057(3) Uani 1 1 d . . . . .
C22 C 0.5556(11) 0.8561(9) 0.7538(7) 0.057(2) Uani 1 1 d . . . . .
C23 C 0.6367(12) 0.9536(10) 0.7284(8) 0.069(3) Uani 1 1 d . . . . .
H23 H 0.6626 0.9957 0.7709 0.083 Uiso 1 1 calc R . . . .
C24 C 0.6768(13) 0.9861(12) 0.6444(9) 0.074(3) Uani 1 1 d . . . . .
H24 H 0.7272 1.0529 0.6276 0.089 Uiso 1 1 calc R . . . .
C25 C 0.6424(7) 0.9185(6) 0.5797(4) 0.060(3) Uani 1 1 d . . . . .
C26 C 0.5720(7) 0.8163(6) 0.6079(3) 0.051(2) Uani 1 1 d G . . . .
C27 C 0.5511(7) 0.7402(5) 0.5489(4) 0.064(3) Uani 1 1 d G . . . .
H27 H 0.5039 0.6718 0.5677 0.077 Uiso 1 1 calc R . . . .
C28 C 0.6007(8) 0.7661(7) 0.4618(4) 0.073(3) Uani 1 1 d G . . . .
H28 H 0.5867 0.7152 0.4223 0.088 Uiso 1 1 calc R . . . .
C29 C 0.6711(8) 0.8683(8) 0.4336(3) 0.082(4) Uani 1 1 d G . . . .
H29 H 0.7043 0.8856 0.3753 0.098 Uiso 1 1 calc R . . . .
C30 C 0.6920(7) 0.9444(6) 0.4926(5) 0.071(3) Uani 1 1 d G . . . .
H30 H 0.7392 1.0128 0.4738 0.085 Uiso 1 1 calc R . . . .
C31 C 0.1230(12) 0.8613(10) 0.6716(8) 0.063(3) Uani 1 1 d . . . . .
C32 C 0.1093(10) 0.7495(10) 0.6266(7) 0.061(3) Uani 1 1 d . . . . .
H32 H 0.0551 0.6917 0.6657 0.073 Uiso 1 1 calc R . . . .
C33 C 0.0396(15) 0.7862(14) 0.5357(10) 0.094(4) Uani 1 1 d . . . . .
H33A H -0.0546 0.8263 0.5424 0.113 Uiso 1 1 calc R . . . .
H33B H 0.0932 0.8430 0.4966 0.113 Uiso 1 1 calc R . . . .
C34 C 0.0332(18) 0.6725(16) 0.4953(11) 0.114(6) Uani 1 1 d . . . . .
H34A H -0.0266 0.6186 0.5320 0.137 Uiso 1 1 calc R . . . .
H34B H -0.0066 0.6958 0.4366 0.137 Uiso 1 1 calc R . . . .
C35 C 0.1790(18) 0.6070(15) 0.4890(9) 0.098(5) Uani 1 1 d . . . . .
H35A H 0.1739 0.5331 0.4656 0.118 Uiso 1 1 calc R . . . .
H35B H 0.2360 0.6588 0.4482 0.118 Uiso 1 1 calc R . . . .
C36 C 0.2474(16) 0.5745(11) 0.5780(8) 0.079(4) Uani 1 1 d . . . . .
H36B H 0.3405 0.5316 0.5721 0.095 Uiso 1 1 calc R . . . .
H36A H 0.1922 0.5208 0.6187 0.095 Uiso 1 1 calc R . . . .

loop_
_atom_site_aniso_label
_atom_site_aniso_U_11
_atom_site_aniso_U_22
_atom_site_aniso_U_33
_atom_site_aniso_U_23
_atom_site_aniso_U_13
_atom_site_aniso_U_12
Ir1 0.0515(3) 0.0471(3) 0.0444(3) -0.00494(18) 0.00039(18) -0.01362(18)
O1 0.062(4) 0.054(4) 0.051(4) -0.001(3) 0.000(3) -0.022(3)
O2 0.076(6) 0.080(6) 0.108(7) -0.004(5) -0.024(5) 0.019(5)
N1 0.050(5) 0.060(5) 0.060(5) -0.006(4) -0.013(4) -0.015(4)
N2 0.051(5) 0.044(4) 0.062(5) -0.004(4) -0.009(4) -0.004(4)
N3 0.055(5) 0.070(6) 0.043(4) 0.001(4) 0.005(4) -0.033(4)
C6 0.058(6) 0.048(5) 0.042(5) 0.004(4) 0.003(4) -0.024(4)
C5 0.074(7) 0.049(6) 0.052(6) -0.005(5) 0.005(5) -0.022(5)
C4 0.083(8) 0.068(7) 0.051(6) -0.009(5) 0.004(6) -0.006(6)
C3 0.066(7) 0.071(8) 0.061(7) -0.005(6) 0.007(5) -0.002(6)
C2 0.062(6) 0.066(7) 0.054(6) -0.012(5) 0.001(5) -0.009(5)
C1 0.065(6) 0.057(6) 0.035(5) -0.007(4) -0.001(4) -0.022(5)
C7 0.063(6) 0.047(5) 0.042(5) 0.005(4) 0.008(4) -0.033(5)
C8 0.072(7) 0.048(6) 0.086(8) 0.002(5) 0.003(6) -0.036(5)
C9 0.074(8) 0.073(8) 0.072(7) -0.013(6) 0.002(6) -0.040(6)
C10 0.056(6) 0.072(7) 0.054(6) -0.005(5) 0.010(5) -0.035(5)
C11 0.049(5) 0.058(6) 0.050(5) 0.001(5) 0.001(4) -0.025(5)
C12 0.066(7) 0.061(7) 0.058(6) -0.014(5) 0.003(5) -0.009(5)
C13 0.073(8) 0.085(9) 0.075(8) -0.008(7) 0.003(6) 0.002(7)
C14 0.066(8) 0.100(10) 0.074(8) 0.011(7) 0.013(6) -0.022(7)
C15 0.065(7) 0.094(10) 0.076(8) 0.001(7) -0.004(6) -0.040(7)
C16 0.042(5) 0.058(6) 0.050(5) -0.010(5) 0.000(4) -0.005(4)
C17 0.065(7) 0.066(7) 0.059(6) -0.007(5) 0.000(5) -0.007(5)
C18 0.063(7) 0.087(8) 0.054(6) -0.012(6) -0.003(5) -0.023(6)
C19 0.077(8) 0.096(9) 0.054(7) -0.018(6) -0.009(6) -0.010(7)
C20 0.081(8) 0.066(7) 0.064(7) -0.029(6) -0.017(6) -0.007(6)
C21 0.056(6) 0.069(7) 0.050(6) -0.026(5) -0.014(5) 0.008(5)
C22 0.061(6) 0.052(6) 0.059(6) -0.012(5) -0.012(5) 0.001(5)
C23 0.083(8) 0.060(7) 0.067(7) -0.002(6) -0.013(6) -0.029(6)
C24 0.067(7) 0.078(8) 0.081(8) -0.009(7) -0.009(6) -0.022(6)
C25 0.054(6) 0.061(6) 0.060(6) 0.009(5) -0.004(5) -0.013(5)
C26 0.054(5) 0.046(5) 0.049(5) 0.011(4) 0.005(4) -0.022(4)
C27 0.072(7) 0.062(7) 0.055(6) -0.003(5) -0.010(5) -0.004(5)
C28 0.078(8) 0.089(9) 0.052(6) -0.015(6) -0.002(6) -0.003(7)
C29 0.075(8) 0.098(10) 0.062(7) 0.015(7) 0.009(6) -0.018(7)
C30 0.068(7) 0.077(8) 0.062(7) 0.020(6) 0.011(6) -0.037(6)
C31 0.069(7) 0.054(6) 0.063(7) 0.003(5) 0.001(6) -0.012(5)
C32 0.049(6) 0.074(7) 0.061(6) 0.002(5) 0.007(5) -0.035(5)
C33 0.083(9) 0.104(11) 0.095(10) 0.001(8) -0.039(8) -0.026(8)
C34 0.123(14) 0.133(14) 0.092(11) 0.002(10) -0.052(10) -0.055(11)
C35 0.131(13) 0.106(11) 0.067(8) -0.017(8) -0.022(9) -0.044(10)
C36 0.118(11) 0.062(7) 0.066(7) -0.014(6) -0.019(7) -0.031(7)

loop_
_atom_type_symbol
_atom_type_description
_atom_type_scat_dispersion_real
_atom_type_scat_dispersion_imag
_atom_type_scat_source
C C 0.0181 0.0091 'International Tables Vol C Tables 4.2.6.8 and 6.1.1.4'
H H 0.0000 0.0000 'International Tables Vol C Tables 4.2.6.8 and 6.1.1.4'
Ir Ir -4.7710 6.5667 'International Tables Vol C Tables 4.2.6.8 and 6.1.1.4'
N N 0.0311 0.0180 'International Tables Vol C Tables 4.2.6.8 and 6.1.1.4'
O O 0.0492 0.0322 'International Tables Vol C Tables 4.2.6.8 and 6.1.1.4'

loop_
_citation_id
_citation_doi
_citation_year
1 10.1021/acs.inorgchem.1c00387 2021

loop_
_geom_angle_atom_site_label_1
_geom_angle_atom_site_label_2
_geom_angle_atom_site_label_3
_geom_angle
_geom_angle_site_symmetry_1
_geom_angle_site_symmetry_3
_geom_angle_publ_flag
O1 Ir1 N3 73.9(3) . . ?
N1 Ir1 O1 101.9(3) . . ?
N1 Ir1 N3 87.7(3) . . ?
N2 Ir1 O1 82.7(3) . . ?
N2 Ir1 N1 174.4(3) . . ?
N2 Ir1 N3 96.7(3) . . ?
C1 Ir1 O1 174.3(2) . . ?
C1 Ir1 N1 79.8(3) . . ?
C1 Ir1 N2 95.9(3) . . ?
C1 Ir1 N3 100.9(3) . . ?
C1 Ir1 C16 92.9(3) . . ?
C16 Ir1 O1 92.3(3) . . ?
C16 Ir1 N1 95.3(4) . . ?
C16 Ir1 N2 81.3(4) . . ?
C16 Ir1 N3 166.2(4) . . ?
C31 O1 Ir1 118.9(7) . . ?
C7 N1 Ir1 114.7(6) . . ?
C7 N1 C11 116.1(7) . . ?
C11 N1 Ir1 129.2(6) . . ?
C22 N2 Ir1 115.7(7) . . ?
C22 N2 C26 115.3(8) . . ?
C26 N2 Ir1 128.9(6) . . ?
C32 N3 Ir1 105.9(6) . . ?
C36 N3 Ir1 120.1(7) . . ?
C36 N3 C32 107.5(8) . . ?
C5 C6 C1 120.0 . . ?
C5 C6 C7 123.3(5) . . ?
C1 C6 C7 115.9(5) . . ?
C6 C5 C4 120.0 . . ?
C3 C4 C5 120.0 . . ?
C4 C3 C2 120.0 . . ?
C3 C2 C1 120.0 . . ?
C6 C1 Ir1 113.3(3) . . ?
C2 C1 Ir1 126.4(3) . . ?
C2 C1 C6 120.0 . . ?
N1 C7 C6 113.0(7) . . ?
N1 C7 C8 122.8(10) . . ?
C8 C7 C6 124.2(9) . . ?
C9 C8 C7 121.6(11) . . ?
C8 C9 C10 118.8(9) . . ?
C11 C10 C9 118.4(6) . . ?
C11 C10 C15 120.0 . . ?
C15 C10 C9 121.5(6) . . ?
C10 C11 N1 121.4(5) . . ?
C12 C11 N1 118.6(5) . . ?
C12 C11 C10 120.0 . . ?
C11 C12 C13 120.0 . . ?
C14 C13 C12 120.0 . . ?
C13 C14 C15 120.0 . . ?
C14 C15 C10 120.0 . . ?
C17 C16 Ir1 130.2(8) . . ?
C17 C16 C21 119.3(10) . . ?
C21 C16 Ir1 110.4(7) . . ?
C16 C17 C18 121.1(11) . . ?
C17 C18 C19 121.0(11) . . ?
C20 C19 C18 119.5(11) . . ?
C19 C20 C21 120.3(11) . . ?
C16 C21 C22 117.3(8) . . ?
C20 C21 C16 118.5(10) . . ?
C20 C21 C22 124.1(11) . . ?
N2 C22 C21 111.8(9) . . ?
N2 C22 C23 123.3(10) . . ?
C23 C22 C21 124.8(10) . . ?
C24 C23 C22 120.5(11) . . ?
C23 C24 C25 119.8(11) . . ?
C26 C25 C24 118.4(7) . . ?
C26 C25 C30 120.0 . . ?
C30 C25 C24 121.2(7) . . ?
C25 C26 N2 121.3(5) . . ?
C25 C26 C27 120.0 . . ?
C27 C26 N2 118.6(5) . . ?
C28 C27 C26 120.0 . . ?
C27 C28 C29 120.0 . . ?
C28 C29 C30 120.0 . . ?
C29 C30 C25 120.0 . . ?
O1 C31 C32 115.5(10) . . ?
O2 C31 O1 126.6(11) . . ?
O2 C31 C32 117.8(11) . . ?
N3 C32 C31 106.5(8) . . ?
N3 C32 C33 109.0(9) . . ?
C33 C32 C31 112.8(10) . . ?
C34 C33 C32 109.6(12) . . ?
C35 C34 C33 109.6(12) . . ?
C36 C35 C34 111.5(13) . . ?
C35 C36 N3 109.9(10) . . ?

loop_
_geom_bond_atom_site_label_1
_geom_bond_atom_site_label_2
_geom_bond_distance
_geom_bond_site_symmetry_2
_geom_bond_publ_flag
Ir1 O1 2.185(7) . ?
Ir1 N1 2.056(8) . ?
Ir1 N2 2.037(8) . ?
Ir1 N3 2.246(8) . ?
Ir1 C1 2.005(5) . ?
Ir1 C16 2.009(10) . ?
O1 C31 1.273(13) . ?
O2 C31 1.222(13) . ?
N1 C7 1.364(13) . ?
N1 C11 1.428(10) . ?
N2 C22 1.354(12) . ?
N2 C26 1.434(9) . ?
N3 C32 1.526(13) . ?
N3 C36 1.509(13) . ?
C6 C5 1.3900 . ?
C6 C1 1.3900 . ?
C6 C7 1.464(11) . ?
C5 C4 1.3900 . ?
C4 C3 1.3900 . ?
C3 C2 1.3900 . ?
C2 C1 1.3900 . ?
C7 C8 1.377(12) . ?
C8 C9 1.343(16) . ?
C9 C10 1.441(14) . ?
C10 C11 1.3900 . ?
C10 C15 1.3900 . ?
C11 C12 1.3900 . ?
C12 C13 1.3900 . ?
C13 C14 1.3900 . ?
C14 C15 1.3900 . ?
C16 C17 1.357(14) . ?
C16 C21 1.440(15) . ?
C17 C18 1.384(15) . ?
C18 C19 1.385(17) . ?
C19 C20 1.384(16) . ?
C20 C21 1.413(13) . ?
C21 C22 1.471(15) . ?
C22 C23 1.405(15) . ?
C23 C24 1.327(16) . ?
C24 C25 1.426(13) . ?
C25 C26 1.3900 . ?
C25 C30 1.3900 . ?
C26 C27 1.3900 . ?
C27 C28 1.3900 . ?
C28 C29 1.3900 . ?
C29 C30 1.3900 . ?
C31 C32 1.560(15) . ?
C32 C33 1.535(16) . ?
C33 C34 1.53(2) . ?
C34 C35 1.51(2) . ?
C35 C36 1.502(17) . ?

loop_
_smtbx_masks_void_nr
_smtbx_masks_void_average_x
_smtbx_masks_void_average_y
_smtbx_masks_void_average_z
_smtbx_masks_void_volume
_smtbx_masks_void_count_electrons
_smtbx_masks_void_content
1 0.000 0.000 0.000 248.7 70.7 ?
